data_7720541
loop_
_publ_author_name
'Xu, Zeyu'
'Jiang, Xiu'e'
'Wang, Ruihui'
'Fan, Mingren'
'Wang, Yi'
'Zhang, Qinghua'

_publ_section_title
;
 Facile and low-cost construction of laser-ignitable energetic materials.
;
_journal_issue 3
_journal_name_full 'Dalton transactions (Cambridge, England : 2003)'
_journal_page_first 1436
_journal_page_last 1444
_journal_paper_doi 10.1039/d5dt02640g
_journal_volume 55
_journal_year 2026
_chemical_formula_moiety '2(Cl O4), H2 O, C5 H14 N2'
_chemical_formula_sum 'C5 H16 Cl2 N2 O9'
_chemical_formula_weight 319.10
_space_group_crystal_system monoclinic
_space_group_IT_number 14
_space_group_name_Hall '-P 2yn'
_space_group_name_H-M_alt 'P 1 21/n 1'
_atom_sites_solution_hydrogens mixed
_atom_sites_solution_primary dual
_audit_creation_date 2025-12-10
_audit_creation_method
;
Olex2 1.3
(compiled 2020.11.12 svn.r5f609507 for OlexSys, GUI svn.r6226)
;
_audit_update_record
;
2025-12-10 deposited with the CCDC.	2025-12-15 downloaded from the CCDC.
;
_cell_angle_alpha 90
_cell_angle_beta 98.435(2)
_cell_angle_gamma 90
_cell_formula_units_Z 4
_cell_length_a 7.7982(5)
_cell_length_b 10.6867(8)
_cell_length_c 14.9073(10)
_cell_measurement_reflns_used 4606
_cell_measurement_temperature 193.0
_cell_measurement_theta_max 27.50
_cell_measurement_theta_min 2.35
_cell_volume 1228.89(15)
_computing_cell_refinement 'SAINT V8.40B (?, 2016)'
_computing_data_collection 'Bruker SMART APEX II diffractometer'
_computing_data_reduction 'SAINT V8.40B (?, 2016)'
_computing_molecular_graphics 'Olex2 1.3 (Dolomanov et al., 2009)'
_computing_publication_material 'Olex2 1.3 (Dolomanov et al., 2009)'
_computing_structure_refinement 'SHELXL 2018/3 (Sheldrick, 2015)'
_computing_structure_solution 'SHELXT 2018/2 (Sheldrick, 2018)'
_diffrn_ambient_temperature 193.0
_diffrn_measured_fraction_theta_full 0.993
_diffrn_measured_fraction_theta_max 0.992
_diffrn_measurement_device_type 'Bruker APEX-II CCD'
_diffrn_measurement_method '\f and \w scans'
_diffrn_radiation_monochromator graphite
_diffrn_radiation_type MoK\a
_diffrn_radiation_wavelength 0.71073
_diffrn_reflns_av_R_equivalents 0.0523
_diffrn_reflns_av_unetI/netI 0.0451
_diffrn_reflns_Laue_measured_fraction_full 0.993
_diffrn_reflns_Laue_measured_fraction_max 0.992
_diffrn_reflns_limit_h_max 10
_diffrn_reflns_limit_h_min -10
_diffrn_reflns_limit_k_max 13
_diffrn_reflns_limit_k_min -13
_diffrn_reflns_limit_l_max 16
_diffrn_reflns_limit_l_min -19
_diffrn_reflns_number 11007
_diffrn_reflns_point_group_measured_fraction_full 0.993
_diffrn_reflns_point_group_measured_fraction_max 0.992
_diffrn_reflns_theta_full 25.242
_diffrn_reflns_theta_max 27.498
_diffrn_reflns_theta_min 2.354
_diffrn_source_current 40.0
_diffrn_source_power 1.8
_diffrn_source_voltage 45.0
_diffrn_standards_number 0
_exptl_absorpt_coefficient_mu 0.571
_exptl_absorpt_correction_T_max 0.7456
_exptl_absorpt_correction_T_min 0.5766
_exptl_absorpt_correction_type multi-scan
_exptl_absorpt_process_details
;
SADABS-2016/2 (Bruker,2016/2) was used for absorption correction.
wR2(int) was 0.1402 before and 0.0682 after correction.
The Ratio of minimum to maximum transmission is 0.7733.
The \l/2 correction factor is Not present.
;
_exptl_crystal_colour 'clear light white'
_exptl_crystal_colour_lustre clear
_exptl_crystal_colour_modifier light
_exptl_crystal_colour_primary white
_exptl_crystal_density_diffrn 1.725
_exptl_crystal_description block
_exptl_crystal_F_000 664
_exptl_crystal_size_max 0.02
_exptl_crystal_size_mid 0.02
_exptl_crystal_size_min 0.02
_refine_diff_density_max 0.333
_refine_diff_density_min -0.349
_refine_diff_density_rms 0.062
_refine_ls_extinction_method none
_refine_ls_goodness_of_fit_ref 1.052
_refine_ls_hydrogen_treatment constr
_refine_ls_matrix_type full
_refine_ls_number_parameters 223
_refine_ls_number_reflns 2802
_refine_ls_number_restraints 12
_refine_ls_restrained_S_all 1.057
_refine_ls_R_factor_all 0.0539
_refine_ls_R_factor_gt 0.0385
_refine_ls_shift/su_max 0.001
_refine_ls_shift/su_mean 0.000
_refine_ls_structure_factor_coef Fsqd
_refine_ls_weighting_details 'w=1/[\s^2^(Fo^2^)+(0.0299P)^2^+1.0863P] where P=(Fo^2^+2Fc^2^)/3'
_refine_ls_weighting_scheme calc
_refine_ls_wR_factor_gt 0.0881
_refine_ls_wR_factor_ref 0.0983
_reflns_Friedel_coverage 0.000
_reflns_number_gt 2263
_reflns_number_total 2802
_reflns_threshold_expression 'I > 2\s(I)'
_cod_data_source_file d5dt02640g4.cif
_cod_data_source_block xzy
_cod_database_code 7720541
_shelx_shelxl_version_number 2018/3
_shelx_space_group_comment
;
The symmetry employed for this shelxl refinement is uniquely defined
by the following loop, which should always be used as a source of
symmetry information in preference to the above space-group names.
They are only intended as comments.
;
_olex2_refinement_description
;
1. Fixed Uiso
 At 1.2 times of:
  All C(H,H) groups, All N(H) groups, All N(H,H) groups
 At 1.5 times of:
  All C(H,H,H) groups, All O(H,H) groups
2. Restrained distances
 Cl01-O00E \\sim Cl01-O00F
 with sigma of 0.02
 Cl01-O00H \\sim Cl01-O1
 with sigma of 0.02
 Cl01-O00I \\sim Cl01-O00J
 with sigma of 0.02
 Cl02-O004 \\sim Cl02-O2
 with sigma of 0.02
 Cl02-O007 \\sim Cl02-O0
 with sigma of 0.02
 Cl02-O00C \\sim Cl02-O00D
 with sigma of 0.02
3. Uiso/Uaniso restraints and constraints
Uanis(O00D) \\sim Ueq: with sigma of 0.01 and sigma for terminal atoms of 0.02
4. Others
 Sof(O00F)=Sof(O00J)=Sof(O1)=1-FVAR(1)
 Sof(O00E)=Sof(O00H)=Sof(O00I)=FVAR(1)
 Sof(O0)=Sof(O00D)=Sof(O2)=1-FVAR(2)
 Sof(O004)=Sof(O007)=Sof(O00C)=FVAR(2)
5.a Free rotating group:
 O003(H00N,H00O)
5.b Ternary CH refined with riding coordinates:
 N005(H005)
5.c Secondary CH2 refined with riding coordinates:
 N008(H00A,H00B), C009(H00C,H00D), C00B(H00E,H00F), C00D(H00G,H00H), C00F(H00I,
 H00J)
5.d Idealised Me refined as rotating group:
 C00G(H00K,H00L,H00M)
;
_olex2_submission_special_instructions 'No special instructions were received'

loop_
_space_group_symop_operation_xyz
'x, y, z'
'-x+1/2, y+1/2, -z+1/2'
'-x, -y, -z'
'x-1/2, -y-1/2, z-1/2'

loop_
_atom_site_label
_atom_site_type_symbol
_atom_site_fract_x
_atom_site_fract_y
_atom_site_fract_z
_atom_site_U_iso_or_equiv
_atom_site_adp_type
_atom_site_occupancy
_atom_site_site_symmetry_order
_atom_site_calc_flag
_atom_site_refinement_flags_posn
_atom_site_refinement_flags_adp
_atom_site_refinement_flags_occupancy
_atom_site_disorder_assembly
_atom_site_disorder_group
Cl01 Cl 0.66905(7) 0.68230(5) 0.59048(3) 0.02760(15) Uani 1 1 d D . . . .
Cl02 Cl 0.64448(6) 0.58003(6) 0.21829(3) 0.02739(15) Uani 1 1 d D . . . .
O003 O 0.7913(2) 0.43777(18) 0.43381(11) 0.0345(4) Uani 1 1 d G . . . .
H00N H 0.776763 0.401831 0.380902 0.052 Uiso 1 1 d G U . . .
H00O H 0.689109 0.466149 0.439981 0.052 Uiso 1 1 d G U . . .
O004 O 0.6576(8) 0.6482(5) 0.3016(3) 0.0311(10) Uani 0.887(12) 1 d D . P A 1
N005 N 0.7471(2) 0.16375(17) 0.64312(12) 0.0226(4) Uani 1 1 d . . . . .
H005 H 0.830156 0.123630 0.692209 0.027 Uiso 1 1 calc R U . . .
O006 O 0.7367(2) 0.4645(2) 0.23423(13) 0.0504(5) Uani 1 1 d . . . . .
O007 O 0.4661(3) 0.5589(3) 0.1830(3) 0.0378(8) Uani 0.887(12) 1 d D . P A 1
N008 N 0.9937(2) 0.32881(19) 0.57797(13) 0.0307(4) Uani 1 1 d . . . . .
H00A H 0.927848 0.370578 0.532064 0.037 Uiso 1 1 calc R U . . .
H00B H 1.104263 0.357912 0.582187 0.037 Uiso 1 1 calc R U . . .
C009 C 0.9912(3) 0.1930(2) 0.55682(16) 0.0326(5) Uani 1 1 d . . . . .
H00C H 1.072393 0.148395 0.603327 0.039 Uiso 1 1 calc R U . . .
H00D H 1.030013 0.179688 0.497217 0.039 Uiso 1 1 calc R U . . .
O00A O 0.8488(2) 0.6531(2) 0.60287(16) 0.0618(6) Uani 1 1 d . . . . .
C00B C 0.9257(3) 0.3539(2) 0.66501(16) 0.0331(5) Uani 1 1 d . . . . .
H00E H 0.923534 0.445265 0.675834 0.040 Uiso 1 1 calc R U . . .
H00F H 1.003414 0.315148 0.715925 0.040 Uiso 1 1 calc R U . . .
O00C O 0.7236(5) 0.6543(4) 0.1544(2) 0.0659(12) Uani 0.887(12) 1 d D . P A 1
C00D C 0.7451(3) 0.3013(2) 0.66131(15) 0.0281(5) Uani 1 1 d . . . . .
H00G H 0.702464 0.316773 0.719692 0.034 Uiso 1 1 calc R U . . .
H00H H 0.665634 0.343512 0.612729 0.034 Uiso 1 1 calc R U . . .
O00E O 0.5926(14) 0.6356(8) 0.5061(4) 0.068(2) Uani 0.68(2) 1 d D . P B 1
C00F C 0.8108(3) 0.1410(2) 0.55474(15) 0.0281(5) Uani 1 1 d . . . . .
H00I H 0.731366 0.181227 0.505190 0.034 Uiso 1 1 calc R U . . .
H00J H 0.811680 0.049920 0.542532 0.034 Uiso 1 1 calc R U . . .
C00G C 0.5715(3) 0.1073(2) 0.64463(18) 0.0355(6) Uani 1 1 d . . . . .
H00K H 0.533185 0.125119 0.703070 0.053 Uiso 1 1 calc R U . . .
H00L H 0.577694 0.016595 0.636190 0.053 Uiso 1 1 calc R U . . .
H00M H 0.488737 0.143430 0.595625 0.053 Uiso 1 1 calc R U . . .
O00H O 0.5995(7) 0.6170(7) 0.6614(5) 0.0542(17) Uani 0.68(2) 1 d D . P B 1
O00I O 0.6398(8) 0.8107(5) 0.5984(6) 0.0613(18) Uani 0.68(2) 1 d D . P B 1
O00F O 0.6539(19) 0.8049(15) 0.5480(19) 0.086(6) Uani 0.32(2) 1 d D . P B 2
O00J O 0.6001(18) 0.691(4) 0.6687(8) 0.104(9) Uani 0.32(2) 1 d D . P B 2
O1 O 0.5580(16) 0.604(2) 0.5295(14) 0.076(6) Uani 0.32(2) 1 d D . P B 2
O0 O 0.470(2) 0.525(2) 0.228(3) 0.032(7) Uani 0.113(12) 1 d D . P A 2
O00D O 0.647(5) 0.604(3) 0.1266(12) 0.059(9) Uani 0.113(12) 1 d D U P A 2
O2 O 0.684(7) 0.672(4) 0.286(3) 0.040(10) Uani 0.113(12) 1 d D . P A 2

loop_
_atom_site_aniso_label
_atom_site_aniso_U_11
_atom_site_aniso_U_22
_atom_site_aniso_U_33
_atom_site_aniso_U_23
_atom_site_aniso_U_13
_atom_site_aniso_U_12
Cl01 0.0266(3) 0.0329(3) 0.0237(3) -0.0020(2) 0.0050(2) -0.0002(2)
Cl02 0.0219(3) 0.0395(3) 0.0204(3) -0.0017(2) 0.00206(19) 0.0020(2)
O003 0.0301(8) 0.0443(11) 0.0279(8) 0.0057(7) 0.0004(7) 0.0016(7)
O004 0.029(2) 0.034(2) 0.0294(13) -0.0086(15) 0.0010(12) 0.0027(15)
N005 0.0188(8) 0.0262(10) 0.0228(9) 0.0024(7) 0.0031(7) 0.0027(7)
O006 0.0454(10) 0.0513(13) 0.0518(12) -0.0179(9) -0.0022(9) 0.0235(9)
O007 0.0246(10) 0.0428(15) 0.0423(18) -0.0071(13) -0.0078(11) -0.0016(9)
N008 0.0238(9) 0.0349(11) 0.0316(10) 0.0106(8) -0.0015(8) -0.0040(8)
C009 0.0292(11) 0.0364(14) 0.0342(12) 0.0085(10) 0.0115(10) 0.0063(10)
O00A 0.0315(10) 0.0701(16) 0.0862(16) 0.0283(13) 0.0162(10) 0.0148(10)
C00B 0.0314(12) 0.0348(14) 0.0316(12) -0.0039(10) -0.0006(10) -0.0058(10)
O00C 0.0587(18) 0.106(3) 0.0340(15) 0.0165(17) 0.0116(13) -0.0258(17)
C00D 0.0278(11) 0.0265(12) 0.0297(11) -0.0042(9) 0.0029(9) 0.0052(9)
O00E 0.096(5) 0.078(4) 0.023(2) -0.019(2) -0.019(3) 0.034(3)
C00F 0.0340(12) 0.0275(12) 0.0243(11) -0.0013(9) 0.0094(9) 0.0017(9)
C00G 0.0252(11) 0.0388(15) 0.0433(14) 0.0044(11) 0.0080(10) -0.0058(10)
O00H 0.052(2) 0.075(4) 0.037(2) 0.012(2) 0.0129(17) -0.021(2)
O00I 0.076(3) 0.029(2) 0.074(4) -0.008(2) -0.006(3) 0.0149(17)
O00F 0.061(6) 0.074(7) 0.108(14) 0.042(8) -0.039(8) -0.002(5)
O00J 0.078(7) 0.21(3) 0.031(4) -0.043(9) 0.029(4) -0.026(11)
O1 0.032(4) 0.122(12) 0.077(10) -0.061(9) 0.017(5) -0.027(6)
O0 0.018(7) 0.027(11) 0.055(17) -0.026(10) 0.015(9) -0.003(7)
O00D 0.092(17) 0.072(15) 0.015(9) 0.018(8) 0.013(10) -0.009(12)
O2 0.027(12) 0.026(14) 0.07(2) -0.007(14) 0.015(13) -0.014(9)

loop_
_atom_type_symbol
_atom_type_description
_atom_type_scat_dispersion_real
_atom_type_scat_dispersion_imag
_atom_type_scat_source
C C 0.0033 0.0016 'International Tables Vol C Tables 4.2.6.8 and 6.1.1.4'
H H 0.0000 0.0000 'International Tables Vol C Tables 4.2.6.8 and 6.1.1.4'
Cl Cl 0.1484 0.1585 'International Tables Vol C Tables 4.2.6.8 and 6.1.1.4'
N N 0.0061 0.0033 'International Tables Vol C Tables 4.2.6.8 and 6.1.1.4'
O O 0.0106 0.0060 'International Tables Vol C Tables 4.2.6.8 and 6.1.1.4'

loop_
_geom_angle_atom_site_label_1
_geom_angle_atom_site_label_2
_geom_angle_atom_site_label_3
_geom_angle
_geom_angle_site_symmetry_1
_geom_angle_site_symmetry_3
_geom_angle_publ_flag
O00A Cl01 O00H 105.6(2) . . ?
O00A Cl01 O00F 105.7(7) . . ?
O00A Cl01 O1 116.5(7) . . ?
O00E Cl01 O00A 108.6(4) . . ?
O00E Cl01 O00H 109.3(4) . . ?
O00I Cl01 O00A 112.0(3) . . ?
O00I Cl01 O00E 111.8(4) . . ?
O00I Cl01 O00H 109.3(3) . . ?
O00J Cl01 O00A 114.2(8) . . ?
O00J Cl01 O00F 107.3(9) . . ?
O00J Cl01 O1 107.8(8) . . ?
O1 Cl01 O00F 104.4(9) . . ?
O004 Cl02 O006 109.0(3) . . ?
O004 Cl02 O007 109.9(3) . . ?
O004 Cl02 O00C 108.0(2) . . ?
O006 Cl02 O00C 109.30(17) . . ?
O006 Cl02 O0 94.7(11) . . ?
O007 Cl02 O006 111.27(16) . . ?
O007 Cl02 O00C 109.31(17) . . ?
O00D Cl02 O006 103.9(10) . . ?
O00D Cl02 O0 107.9(13) . . ?
O00D Cl02 O2 123(2) . . ?
O2 Cl02 O006 116(3) . . ?
O2 Cl02 O0 108.2(18) . . ?
H00N O003 H00O 104.5 . . ?
C00D N005 H005 108.2 . . ?
C00D N005 C00G 111.02(17) . . ?
C00F N005 H005 108.2 . . ?
C00F N005 C00D 109.49(17) . . ?
C00F N005 C00G 111.72(17) . . ?
C00G N005 H005 108.2 . . ?
H00A N008 H00B 108.0 . . ?
C009 N008 H00A 109.4 . . ?
C009 N008 H00B 109.4 . . ?
C009 N008 C00B 111.36(18) . . ?
C00B N008 H00A 109.4 . . ?
C00B N008 H00B 109.4 . . ?
N008 C009 H00C 109.6 . . ?
N008 C009 H00D 109.6 . . ?
N008 C009 C00F 110.35(19) . . ?
H00C C009 H00D 108.1 . . ?
C00F C009 H00C 109.6 . . ?
C00F C009 H00D 109.6 . . ?
N008 C00B H00E 109.6 . . ?
N008 C00B H00F 109.6 . . ?
N008 C00B C00D 110.42(18) . . ?
H00E C00B H00F 108.1 . . ?
C00D C00B H00E 109.6 . . ?
C00D C00B H00F 109.6 . . ?
N005 C00D C00B 109.77(18) . . ?
N005 C00D H00G 109.7 . . ?
N005 C00D H00H 109.7 . . ?
C00B C00D H00G 109.7 . . ?
C00B C00D H00H 109.7 . . ?
H00G C00D H00H 108.2 . . ?
N005 C00F C009 110.56(18) . . ?
N005 C00F H00I 109.5 . . ?
N005 C00F H00J 109.5 . . ?
C009 C00F H00I 109.5 . . ?
C009 C00F H00J 109.5 . . ?
H00I C00F H00J 108.1 . . ?
N005 C00G H00K 109.5 . . ?
N005 C00G H00L 109.5 . . ?
N005 C00G H00M 109.5 . . ?
H00K C00G H00L 109.5 . . ?
H00K C00G H00M 109.5 . . ?
H00L C00G H00M 109.5 . . ?

loop_
_geom_bond_atom_site_label_1
_geom_bond_atom_site_label_2
_geom_bond_distance
_geom_bond_site_symmetry_2
_geom_bond_publ_flag
Cl01 O00A 1.4215(19) . ?
Cl01 O00E 1.403(6) . ?
Cl01 O00H 1.438(4) . ?
Cl01 O00I 1.399(5) . ?
Cl01 O00F 1.452(10) . ?
Cl01 O00J 1.357(9) . ?
Cl01 O1 1.432(13) . ?
Cl02 O004 1.430(3) . ?
Cl02 O006 1.431(2) . ?
Cl02 O007 1.431(2) . ?
Cl02 O00C 1.446(3) . ?
Cl02 O0 1.507(14) . ?
Cl02 O00D 1.394(13) . ?
Cl02 O2 1.413(18) . ?
O003 H00N 0.8696 . ?
O003 H00O 0.8701 . ?
N005 H005 1.0000 . ?
N005 C00D 1.495(3) . ?
N005 C00F 1.495(3) . ?
N005 C00G 1.499(3) . ?
N008 H00A 0.9100 . ?
N008 H00B 0.9100 . ?
N008 C009 1.484(3) . ?
N008 C00B 1.496(3) . ?
C009 H00C 0.9900 . ?
C009 H00D 0.9900 . ?
C009 C00F 1.509(3) . ?
C00B H00E 0.9900 . ?
C00B H00F 0.9900 . ?
C00B C00D 1.510(3) . ?
C00D H00G 0.9900 . ?
C00D H00H 0.9900 . ?
C00F H00I 0.9900 . ?
C00F H00J 0.9900 . ?
C00G H00K 0.9800 . ?
C00G H00L 0.9800 . ?
C00G H00M 0.9800 . ?

loop_
_geom_torsion_atom_site_label_1
_geom_torsion_atom_site_label_2
_geom_torsion_atom_site_label_3
_geom_torsion_atom_site_label_4
_geom_torsion
_geom_torsion_site_symmetry_1
_geom_torsion_site_symmetry_2
_geom_torsion_site_symmetry_3
_geom_torsion_site_symmetry_4
_geom_torsion_publ_flag
N008 C009 C00F N005 -57.4(2) . . . . ?
N008 C00B C00D N005 58.1(2) . . . . ?
C009 N008 C00B C00D -56.5(2) . . . . ?
C00B N008 C009 C00F 55.8(2) . . . . ?
C00D N005 C00F C009 59.4(2) . . . . ?
C00F N005 C00D C00B -59.6(2) . . . . ?
C00G N005 C00D C00B 176.57(18) . . . . ?
C00G N005 C00F C009 -177.16(19) . . . . ?
